data_4505687
loop_
_publ_author_name
'Crihfield, April'
'Hartwell, Joshua'
'Phelps, Dustin'
'Walsh, Rosa Bailey'
'Harris, Jeffery L.'
'Payne, John F.'
'Pennington, William T.'
'Hanks, Timothy W.'

_publ_section_title
;
 Crystal Engineering through Halogen Bonding. 2. Complexes of
 Diacetylene-Linked Heterocycles with Organic Iodides
;
_journal_issue 3
_journal_name_full 'Crystal Growth &amp; Design'
_journal_page_first 313
_journal_paper_doi 10.1021/cg0340042
_journal_volume 3
_journal_year 2003
_chemical_formula_sum 'C32 H16 F8 I2 N4'
_chemical_formula_weight 862.29
_chemical_name_systematic
; 
 ? 
;
_space_group_IT_number 14
_symmetry_space_group_name_Hall '-P 2ybc'
_symmetry_space_group_name_H-M 'P 1 21/c 1'
_atom_sites_solution_hydrogens geom
_atom_sites_solution_primary direct
_atom_sites_solution_secondary difmap
_audit_creation_method SHELXL-97
_cell_angle_alpha 90.00
_cell_angle_beta 101.7710(10)
_cell_angle_gamma 90.00
_cell_formula_units_Z 2
_cell_length_a 18.7594(5)
_cell_length_b 7.2538(11)
_cell_length_c 12.0581(9)
_cell_measurement_temperature 293(2)
_cell_volume 1606.3(3)
_computing_structure_refinement 'SHELXL-97 (Sheldrick, 1997)'
_computing_structure_solution 'SHELXS-97 (Sheldrick, 1990)'
_diffrn_ambient_temperature 293(2)
_diffrn_measured_fraction_theta_full 0.992
_diffrn_measured_fraction_theta_max 0.992
_diffrn_radiation_monochromator graphite
_diffrn_radiation_source 'fine-focus sealed tube'
_diffrn_radiation_type MoK\a
_diffrn_radiation_wavelength 0.71073
_diffrn_reflns_av_R_equivalents 0.0000
_diffrn_reflns_av_sigmaI/netI 0.0464
_diffrn_reflns_limit_h_max 22
_diffrn_reflns_limit_h_min -23
_diffrn_reflns_limit_k_max 9
_diffrn_reflns_limit_k_min -9
_diffrn_reflns_limit_l_max 15
_diffrn_reflns_limit_l_min 0
_diffrn_reflns_number 3252
_diffrn_reflns_theta_full 26.37
_diffrn_reflns_theta_max 26.37
_diffrn_reflns_theta_min 3.33
_exptl_absorpt_coefficient_mu 2.033
_exptl_crystal_density_diffrn 1.783
_exptl_crystal_density_method 'not measured'
_exptl_crystal_F_000 828
_refine_diff_density_max 0.789
_refine_diff_density_min -0.638
_refine_diff_density_rms 0.068
_refine_ls_extinction_coef 0.0037(14)
_refine_ls_extinction_expression Fc^*^=kFc[1+0.001xFc^2^\l^3^/sin(2\q)]^-1/4^
_refine_ls_extinction_method SHELXL
_refine_ls_goodness_of_fit_ref 1.188
_refine_ls_hydrogen_treatment mixed
_refine_ls_matrix_type full
_refine_ls_number_parameters 227
_refine_ls_number_reflns 3251
_refine_ls_number_restraints 0
_refine_ls_restrained_S_all 1.188
_refine_ls_R_factor_all 0.0801
_refine_ls_R_factor_gt 0.0469
_refine_ls_shift/su_max 0.000
_refine_ls_shift/su_mean 0.000
_refine_ls_structure_factor_coef Fsqd
_refine_ls_weighting_details 'calc w=1/[\s^2^(Fo^2^)+(0.0493P)^2^+0.8047P] where P=(Fo^2^+2Fc^2^)/3'
_refine_ls_weighting_scheme calc
_refine_ls_wR_factor_gt 0.1076
_refine_ls_wR_factor_ref 0.1260
_reflns_number_gt 2504
_reflns_number_total 3251
_reflns_threshold_expression >2sigma(I)
_cod_data_source_file cg0340042si20030204_083047.cif
_cod_data_source_block (3)2.F8DIBut
_cod_database_code 4505687

loop_
_symmetry_equiv_pos_as_xyz
'x, y, z'
'-x, y+1/2, -z+1/2'
'-x, -y, -z'
'x, -y-1/2, z-1/2'

loop_
_atom_site_label
_atom_site_type_symbol
_atom_site_fract_x
_atom_site_fract_y
_atom_site_fract_z
_atom_site_U_iso_or_equiv
_atom_site_adp_type
_atom_site_occupancy
_atom_site_symmetry_multiplicity
_atom_site_calc_flag
_atom_site_refinement_flags
I1 I 0.131242(17) 0.29152(6) 0.21182(3) 0.0772(2) Uani 1 1 d .
F1 F -0.0212(5) 0.285(2) 0.1080(11) 0.123(5) Uani 0.65 1 d P
F1A F -0.0172(7) 0.149(3) 0.1853(14) 0.132(6) Uani 0.35 1 d P
F2 F 0.0467(6) 0.3245(13) -0.0205(7) 0.134(4) Uani 0.65 1 d P
F2A F -0.0014(14) 0.324(2) 0.047(2) 0.148(11) Uani 0.35 1 d P
F3 F 0.09238(18) -0.0018(8) 0.0047(4) 0.1384(19) Uani 1 1 d .
F4 F 0.0403(3) -0.0816(8) 0.1328(4) 0.174(3) Uani 1 1 d .
N1 N 0.2650(2) 0.3718(7) 0.3654(4) 0.0669(10) Uani 1 1 d .
N2 N 0.7189(3) 0.3748(9) -0.0629(4) 0.0917(15) Uani 1 1 d .
C1 C 0.0360(4) 0.2199(13) 0.0863(9) 0.126(4) Uani 1 1 d .
C2 C 0.0341(2) 0.0311(9) 0.0441(4) 0.0696(14) Uani 1 1 d .
C3 C 0.2796(3) 0.3712(8) 0.4778(4) 0.0689(13) Uani 1 1 d .
H3A H 0.2409 0.3713 0.5152 0.083 Uiso 1 1 calc R
C4 C 0.3485(3) 0.3704(9) 0.5412(4) 0.0728(14) Uani 1 1 d .
H4A H 0.3564 0.3710 0.6198 0.087 Uiso 1 1 calc R
C5 C 0.4064(2) 0.3685(8) 0.4870(4) 0.0646(12) Uani 1 1 d .
H5A H 0.4538 0.3662 0.5288 0.077 Uiso 1 1 calc R
C6 C 0.3935(2) 0.3701(7) 0.3702(4) 0.0514(9) Uani 1 1 d .
C7 C 0.3214(3) 0.3735(8) 0.3136(4) 0.0642(12) Uani 1 1 d .
H7A H 0.3117 0.3772 0.2349 0.077 Uiso 1 1 calc R
C8 C 0.4512(2) 0.3686(8) 0.3088(4) 0.0592(11) Uani 1 1 d .
C9 C 0.4995(3) 0.3676(8) 0.2579(4) 0.0609(11) Uani 1 1 d .
C10 C 0.5563(2) 0.3662(8) 0.2015(4) 0.0619(11) Uani 1 1 d .
C11 C 0.6069(3) 0.3637(8) 0.1548(4) 0.0634(12) Uani 1 1 d .
C12 C 0.6692(3) 0.3628(7) 0.1044(4) 0.0608(11) Uani 1 1 d .
C13 C 0.7388(3) 0.3403(9) 0.1689(5) 0.0748(15) Uani 1 1 d .
H13A H 0.7459 0.3259 0.2470 0.090 Uiso 1 1 calc R
C14 C 0.7974(3) 0.3395(10) 0.1162(6) 0.0835(17) Uani 1 1 d .
H14A H 0.8447 0.3274 0.1579 0.100 Uiso 1 1 calc R
C15 C 0.7844(3) 0.3569(9) 0.0022(6) 0.0852(17) Uani 1 1 d .
H15A H 0.8242 0.3561 -0.0328 0.102 Uiso 1 1 calc R
C16 C 0.6624(3) 0.3757(9) -0.0114(5) 0.0750(14) Uani 1 1 d .
H16A H 0.6159 0.3856 -0.0559 0.090 Uiso 1 1 calc R

loop_
_atom_site_aniso_label
_atom_site_aniso_U_11
_atom_site_aniso_U_22
_atom_site_aniso_U_33
_atom_site_aniso_U_23
_atom_site_aniso_U_13
_atom_site_aniso_U_12
I1 0.0543(2) 0.0941(3) 0.0831(3) -0.0073(2) 0.01381(16) -0.00262(17)
F1 0.049(3) 0.160(12) 0.156(11) -0.070(8) 0.012(5) 0.023(5)
F1A 0.085(8) 0.198(17) 0.132(11) -0.054(11) 0.065(8) -0.053(10)
F2 0.174(9) 0.123(7) 0.090(5) 0.039(4) -0.007(5) -0.024(6)
F2A 0.15(2) 0.050(8) 0.19(3) 0.005(13) -0.093(17) 0.026(11)
F3 0.0527(18) 0.191(5) 0.173(4) -0.084(4) 0.025(2) -0.014(2)
F4 0.201(5) 0.154(5) 0.123(3) 0.063(3) -0.070(3) -0.082(4)
N1 0.049(2) 0.082(3) 0.072(3) -0.005(2) 0.0167(17) -0.001(2)
N2 0.092(4) 0.117(4) 0.075(3) 0.011(3) 0.038(3) 0.009(3)
C1 0.067(4) 0.119(6) 0.169(8) -0.046(6) -0.033(5) 0.020(4)
C2 0.049(2) 0.083(4) 0.077(3) 0.009(3) 0.013(2) 0.007(2)
C3 0.065(3) 0.075(3) 0.073(3) 0.000(3) 0.031(2) -0.002(3)
C4 0.076(3) 0.089(4) 0.057(3) 0.008(3) 0.021(2) -0.008(3)
C5 0.054(2) 0.078(3) 0.060(3) 0.008(2) 0.008(2) -0.008(2)
C6 0.048(2) 0.048(2) 0.059(2) -0.004(2) 0.0152(18) -0.0042(19)
C7 0.059(3) 0.081(3) 0.054(2) -0.004(2) 0.013(2) 0.005(3)
C8 0.053(2) 0.063(3) 0.062(3) -0.006(2) 0.013(2) -0.003(2)
C9 0.054(2) 0.066(3) 0.065(3) -0.005(2) 0.015(2) -0.004(2)
C10 0.054(2) 0.064(3) 0.070(3) -0.008(2) 0.018(2) -0.002(2)
C11 0.058(3) 0.060(3) 0.076(3) -0.004(3) 0.021(2) -0.002(2)
C12 0.059(3) 0.055(3) 0.072(3) -0.009(2) 0.022(2) -0.006(2)
C13 0.062(3) 0.093(4) 0.071(3) -0.002(3) 0.018(2) 0.001(3)
C14 0.061(3) 0.101(5) 0.093(4) -0.003(3) 0.026(3) 0.001(3)
C15 0.075(4) 0.083(4) 0.112(5) 0.012(4) 0.052(3) 0.003(3)
C16 0.073(3) 0.082(4) 0.075(3) 0.005(3) 0.026(3) -0.001(3)

loop_
_atom_type_symbol
_atom_type_description
_atom_type_scat_dispersion_real
_atom_type_scat_dispersion_imag
_atom_type_scat_source
C C 0.0033 0.0016 'International Tables Vol C Tables 4.2.6.8 and 6.1.1.4'
H H 0.0000 0.0000 'International Tables Vol C Tables 4.2.6.8 and 6.1.1.4'
N N 0.0061 0.0033 'International Tables Vol C Tables 4.2.6.8 and 6.1.1.4'
F F 0.0171 0.0103 'International Tables Vol C Tables 4.2.6.8 and 6.1.1.4'
I I -0.4742 1.8119 'International Tables Vol C Tables 4.2.6.8 and 6.1.1.4'

loop_
_geom_angle_atom_site_label_1
_geom_angle_atom_site_label_2
_geom_angle_atom_site_label_3
_geom_angle
_geom_angle_site_symmetry_3
C1 I1 N1 174.9(3) .
F2A F1 C1 56.5(11) .
F2A F1 F1A 141.9(17) .
C1 F1 F1A 86.4(11) .
F1 F1A C1 44.4(6) .
F2A F2 C1 43.0(6) .
F1 F2A C1 76.7(17) .
F1 F2A F2 155.9(19) .
C1 F2A F2 79(2) .
C3 N1 C7 117.4(4) .
C3 N1 I1 129.3(3) .
C7 N1 I1 111.9(3) .
C15 N2 C16 117.0(5) .
F2A C1 F1 46.8(17) .
F2A C1 C2 122.4(12) .
F1 C1 C2 117.9(10) .
F2A C1 F2 58(2) .
F1 C1 F2 104.6(11) .
C2 C1 F2 99.7(8) .
F2A C1 F1A 96(2) .
F1 C1 F1A 49.2(9) .
C2 C1 F1A 89.1(9) .
F2 C1 F1A 152.6(10) .
F2A C1 I1 121.1(11) .
F1 C1 I1 112.7(8) .
C2 C1 I1 115.4(5) .
F2 C1 I1 103.8(6) .
F1A C1 I1 95.5(7) .
F3 C2 F4 103.8(6) .
F3 C2 C1 109.7(6) .
F4 C2 C1 107.7(7) .
F3 C2 C2 109.5(6) 3
F4 C2 C2 107.2(6) 3
C1 C2 C2 118.0(6) 3
N1 C3 C4 123.2(5) .
C3 C4 C5 119.0(5) .
C4 C5 C6 119.6(4) .
C5 C6 C7 116.9(4) .
C5 C6 C8 122.3(4) .
C7 C6 C8 120.7(4) .
N1 C7 C6 123.9(4) .
C9 C8 C6 179.7(5) .
C8 C9 C10 178.7(5) .
C11 C10 C9 178.4(6) .
C10 C11 C12 177.2(5) .
C16 C12 C13 117.2(5) .
C16 C12 C11 121.2(5) .
C13 C12 C11 121.5(5) .
C14 C13 C12 119.4(5) .
C15 C14 C13 118.2(6) .
N2 C15 C14 124.5(5) .
N2 C16 C12 123.6(5) .

loop_
_geom_bond_atom_site_label_1
_geom_bond_atom_site_label_2
_geom_bond_distance
_geom_bond_site_symmetry_2
I1 C1 2.156(7) .
I1 N1 2.858(4) .
F1 F2A 0.94(3) .
F1 C1 1.250(12) .
F1 F1A 1.35(2) .
F1A C1 1.783(18) .
F2 F2A 1.33(3) .
F2 C1 1.542(15) .
F2A C1 1.071(15) .
F3 C2 1.300(6) .
F4 C2 1.333(7) .
N1 C3 1.327(6) .
N1 C7 1.334(6) .
N2 C15 1.323(8) .
N2 C16 1.332(7) .
C1 C2 1.459(10) .
C2 C2 1.554(10) 3
C3 C4 1.361(7) .
C4 C5 1.376(7) .
C5 C6 1.379(6) .
C6 C7 1.386(6) .
C6 C8 1.431(6) .
C8 C9 1.195(6) .
C9 C10 1.376(7) .
C10 C11 1.197(6) .
C11 C12 1.424(7) .
C12 C16 1.379(7) .
C12 C13 1.386(7) .
C13 C14 1.378(8) .
C14 C15 1.352(9) .

loop_
_geom_torsion_atom_site_label_1
_geom_torsion_atom_site_label_2
_geom_torsion_atom_site_label_3
_geom_torsion_atom_site_label_4
_geom_torsion
_geom_torsion_site_symmetry_4
F2A F1 F1A C1 13(3) .
F1A F1 F2A C1 -15(3) .
C1 F1 F2A F2 0(5) .
F1A F1 F2A F2 -15(8) .
C1 F2 F2A F1 0(5) .
C1 I1 N1 C3 -144(4) .
C1 I1 N1 C7 22(4) .
F2 F2A C1 F1 180(2) .
F1 F2A C1 C2 99(2) .
F2 F2A C1 C2 -80.6(18) .
F1 F2A C1 F2 -180(2) .
F1 F2A C1 F1A 7.0(16) .
F2 F2A C1 F1A -173.1(9) .
F1 F2A C1 I1 -93(2) .
F2 F2A C1 I1 87.0(17) .
F1A F1 C1 F2A 171(2) .
F2A F1 C1 C2 -109.5(19) .
F1A F1 C1 C2 61.3(12) .
F2A F1 C1 F2 0.1(17) .
F1A F1 C1 F2 170.8(9) .
F2A F1 C1 F1A -171(2) .
F2A F1 C1 I1 112.1(17) .
F1A F1 C1 I1 -77.1(10) .
F2A F2 C1 F1 0.0(15) .
F2A F2 C1 C2 122.3(12) .
F2A F2 C1 F1A 15(2) .
F2A F2 C1 I1 -118.4(13) .
F1 F1A C1 F2A -6.7(15) .
F1 F1A C1 C2 -129.2(9) .
F1 F1A C1 F2 -19.5(19) .
F1 F1A C1 I1 115.4(9) .
N1 I1 C1 F2A -121(4) .
N1 I1 C1 F1 -173(3) .
N1 I1 C1 C2 48(4) .
N1 I1 C1 F2 -60(4) .
N1 I1 C1 F1A 139(3) .
F2A C1 C2 F3 113(3) .
F1 C1 C2 F3 167.2(11) .
F2 C1 C2 F3 54.9(7) .
F1A C1 C2 F3 -151.2(7) .
I1 C1 C2 F3 -55.5(9) .
F2A C1 C2 F4 -135(3) .
F1 C1 C2 F4 -80.4(13) .
F2 C1 C2 F4 167.2(6) .
F1A C1 C2 F4 -38.9(8) .
I1 C1 C2 F4 56.9(8) .
F2A C1 C2 C2 -13(3) 3
F1 C1 C2 C2 41.0(15) 3
F2 C1 C2 C2 -71.4(9) 3
F1A C1 C2 C2 82.5(9) 3
I1 C1 C2 C2 178.3(6) 3
C7 N1 C3 C4 -0.6(9) .
I1 N1 C3 C4 164.4(5) .
N1 C3 C4 C5 -0.6(10) .
C3 C4 C5 C6 0.9(9) .
C4 C5 C6 C7 0.0(8) .
C4 C5 C6 C8 179.9(5) .
C3 N1 C7 C6 1.6(9) .
I1 N1 C7 C6 -165.9(4) .
C5 C6 C7 N1 -1.3(9) .
C8 C6 C7 N1 178.8(5) .
C5 C6 C8 C9 -13(100) .
C7 C6 C8 C9 166(100) .
C6 C8 C9 C10 16(100) .
C8 C9 C10 C11 12(49) .
C9 C10 C11 C12 -27(33) .
C10 C11 C12 C16 -163(13) .
C10 C11 C12 C13 20(13) .
C16 C12 C13 C14 2.6(9) .
C11 C12 C13 C14 179.7(6) .
C12 C13 C14 C15 -1.4(10) .
C16 N2 C15 C14 0.1(11) .
C13 C14 C15 N2 0.0(11) .
C15 N2 C16 C12 1.3(10) .
C13 C12 C16 N2 -2.6(10) .
C11 C12 C16 N2 -179.7(6) .
